data_7720158
loop_
_publ_author_name
'Malinov&#xe1;, Nikoleta'
'Pavlik, J&#xe1;n'
'Kotrle, Kamil'
'Nemec, Ivan'
'Dubaj, Tibor'
'Brach&#x148;akov&#xe1;, Barbora'
'Ruben, Mario'
'&#x160;alitro&#x161;, Ivan'

_publ_section_title
;
 Unveiling field-induced single-ion magnetism in pentacoordinate and
 heptacoordinate cobalt(II), dysprosium(III) and terbium(III) complexes
 with a tridentate bis(benzimidazole)pyridine ligand.
;
_journal_issue 9
_journal_name_full 'Dalton transactions (Cambridge, England : 2003)'
_journal_page_first 3975
_journal_page_last 3989
_journal_paper_doi 10.1039/d5dt02849c
_journal_volume 55
_journal_year 2026
_chemical_formula_moiety 'C27 H30 Cl3 Dy N5 O3'
_chemical_formula_sum 'C27 H30 Cl3 Dy N5 O3'
_chemical_formula_weight 741.41
_space_group_crystal_system triclinic
_space_group_IT_number 2
_space_group_name_Hall '-P 1'
_space_group_name_H-M_alt 'P -1'
_atom_sites_solution_hydrogens mixed
_audit_creation_date 2025-08-06
_audit_creation_method
;
Olex2 1.5
(compiled 2025.07.13 svn.rb7424aed for OlexSys, GUI svn.r7314)
;
_audit_update_record
;
2025-08-12 deposited with the CCDC.	2026-01-27 downloaded from the CCDC.
;
_cell_angle_alpha 84.316(4)
_cell_angle_beta 72.513(5)
_cell_angle_gamma 75.452(4)
_cell_formula_units_Z 2
_cell_length_a 10.0187(6)
_cell_length_b 10.3728(5)
_cell_length_c 14.5974(8)
_cell_measurement_reflns_used 9155
_cell_measurement_temperature 180
_cell_measurement_theta_max 27.0630
_cell_measurement_theta_min 2.2550
_cell_volume 1400.04(14)
_computing_cell_refinement 'CrysAlisPro 1.171.40.53 (Rigaku OD, 2019)'
_computing_data_collection 'CrysAlisPro 1.171.40.53 (Rigaku OD, 2019)'
_computing_data_reduction 'CrysAlisPro 1.171.40.53 (Rigaku OD, 2019)'
_computing_molecular_graphics 'Olex2 1.5 (Dolomanov et al., 2009)'
_computing_publication_material 'Olex2 1.5 (Dolomanov et al., 2009)'
_computing_structure_refinement 'SHELXL 2014/7 (Sheldrick, 2015)'
_computing_structure_solution 'SHELXT 2018/2 (Sheldrick, 2018)'
_diffrn_ambient_temperature 180
_diffrn_detector 'CCD plate'
_diffrn_measured_fraction_theta_full 0.999
_diffrn_measured_fraction_theta_max 0.999
_diffrn_measurement_details
;
List of Runs (angles in degrees, time in seconds):

  # Type    Start    End  Width  t~exp~   \w     \q     \k     \f   Frames
#--------------------------------------------------------------------------
  1  \w    -90.00  90.00   1.00  150.00    --    0.00 180.00  86.00  180
  2  \w    -10.00  60.00   1.00  150.00    --    0.00 180.00 318.00   70
;
_diffrn_measurement_device 'abstract diffractometer'
_diffrn_measurement_device_type 'esperanto-CrysAlisPro-abstract goniometer imported esperanto images'
_diffrn_measurement_method '\w scans'
_diffrn_orient_matrix_type 'CrysAlisPro convention (1999,Acta A55,543-557)'
_diffrn_orient_matrix_UB_11 0.0556037000
_diffrn_orient_matrix_UB_12 -0.0138681000
_diffrn_orient_matrix_UB_13 0.0227733000
_diffrn_orient_matrix_UB_21 -0.0394947000
_diffrn_orient_matrix_UB_22 0.0520482000
_diffrn_orient_matrix_UB_23 0.0324489000
_diffrn_orient_matrix_UB_31 -0.0342820000
_diffrn_orient_matrix_UB_32 -0.0457466000
_diffrn_orient_matrix_UB_33 0.0320246000
_diffrn_radiation_monochromator graphite
_diffrn_radiation_probe x-ray
_diffrn_radiation_type 'Mo K\a'
_diffrn_radiation_wavelength 0.71073
_diffrn_reflns_av_R_equivalents 0.0722
_diffrn_reflns_av_unetI/netI 0.0803
_diffrn_reflns_Laue_measured_fraction_full 0.999
_diffrn_reflns_Laue_measured_fraction_max 0.999
_diffrn_reflns_limit_h_max 12
_diffrn_reflns_limit_h_min -12
_diffrn_reflns_limit_k_max 13
_diffrn_reflns_limit_k_min -12
_diffrn_reflns_limit_l_max 18
_diffrn_reflns_limit_l_min -18
_diffrn_reflns_number 15566
_diffrn_reflns_point_group_measured_fraction_full 0.999
_diffrn_reflns_point_group_measured_fraction_max 0.999
_diffrn_reflns_theta_full 25.242
_diffrn_reflns_theta_max 27.101
_diffrn_reflns_theta_min 2.192
_diffrn_source 'fine-focus sealed X-ray tube'
_diffrn_source_type 'Enhance (Mo) X-ray Source'
_exptl_absorpt_coefficient_mu 2.994
_exptl_absorpt_correction_T_max 1.00000
_exptl_absorpt_correction_T_min 0.87903
_exptl_absorpt_correction_type multi-scan
_exptl_absorpt_process_details
;
CrysAlisPro 1.171.40.53 (Rigaku Oxford Diffraction, 2019)
Empirical absorption correction using spherical harmonics,
 implemented in SCALE3 ABSPACK scaling algorithm.
;
_exptl_crystal_colour 'yellowish colourless'
_exptl_crystal_colour_modifier yellowish
_exptl_crystal_colour_primary colourless
_exptl_crystal_density_diffrn 1.759
_exptl_crystal_description block
_exptl_crystal_F_000 736
_exptl_crystal_size_max 0.117
_exptl_crystal_size_mid 0.104
_exptl_crystal_size_min 0.036
_refine_diff_density_max 2.077
_refine_diff_density_min -0.923
_refine_diff_density_rms 0.202
_refine_ls_extinction_method none
_refine_ls_goodness_of_fit_ref 1.014
_refine_ls_hydrogen_treatment constr
_refine_ls_matrix_type full
_refine_ls_number_parameters 355
_refine_ls_number_reflns 6159
_refine_ls_number_restraints 0
_refine_ls_restrained_S_all 1.014
_refine_ls_R_factor_all 0.0642
_refine_ls_R_factor_gt 0.0532
_refine_ls_shift/su_max 0.001
_refine_ls_shift/su_mean 0.000
_refine_ls_structure_factor_coef Fsqd
_refine_ls_weighting_details 'w=1/[\s^2^(Fo^2^)+(0.0697P)^2^] where P=(Fo^2^+2Fc^2^)/3'
_refine_ls_weighting_scheme calc
_refine_ls_wR_factor_gt 0.1229
_refine_ls_wR_factor_ref 0.1295
_reflns_Friedel_coverage 0.000
_reflns_number_gt 5189
_reflns_number_total 6159
_reflns_threshold_expression 'I > 2\s(I)'
_cod_data_source_file d5dt02849c2.cif
_cod_data_source_block 4
_cod_depositor_comments 'Adding full bibliography for 7720156--7720160.cif.'
_cod_database_code 7720158
_shelx_shelxl_version_number 2014/7
_chemical_oxdiff_formula 'Dy Cl3 O N C'
_shelx_space_group_comment
;
The symmetry employed for this shelxl refinement is uniquely defined
by the following loop, which should always be used as a source of
symmetry information in preference to the above space-group names.
They are only intended as comments.
;
_shelx_estimated_absorpt_t_max 0.900
_shelx_estimated_absorpt_t_min 0.721
_olex2_refinement_description
;
1. Fixed Uiso
 At 1.2 times of:
  All C(H) groups, All C(H,H) groups
 At 1.5 times of:
  All C(H,H,H) groups, All O(H,H) groups
2.a Rotating group:
 O1(H1a,H1b)
2.b Secondary CH2 refined with riding coordinates:
 C23(H23a,H23b), C19(H19a,H19b), C20(H20a,H20b), C24(H24a,H24b), C25(H25a,H25b)
2.c Aromatic/amide H refined with riding coordinates:
 C15(H15), C2(H2), C16(H16), C18(H18), C9(H9), C17(H17), C5(H5), C11(H11),
 C3(H3), C10(H10), C4(H4), C21(H21)
2.d Idealised Me refined as rotating group:
 C26(H26a,H26b,H26c), C22(H22a,H22b,H22c)
;
_olex2_submission_special_instructions 'No special instructions were received'
_oxdiff_exptl_absorpt_empirical_details
;
Empirical correction (ABSPACK) includes:
- Absorption correction using spherical harmonics
- Frame scaling
- Detector area scaling
;
_oxdiff_exptl_absorpt_empirical_full_max 1.355
_oxdiff_exptl_absorpt_empirical_full_min 0.796

loop_
_space_group_symop_operation_xyz
'x, y, z'
'-x, -y, -z'

loop_
_atom_site_label
_atom_site_type_symbol
_atom_site_fract_x
_atom_site_fract_y
_atom_site_fract_z
_atom_site_U_iso_or_equiv
_atom_site_adp_type
_atom_site_occupancy
_atom_site_site_symmetry_order
_atom_site_calc_flag
_atom_site_refinement_flags_posn
_atom_site_refinement_flags_adp
_atom_site_refinement_flags_occupancy
_atom_site_disorder_assembly
_atom_site_disorder_group
Dy1 Dy 0.93167(3) 0.68510(2) 0.81681(2) 0.02218(11) Uani 1 1 d . . . . .
Cl1 Cl 0.79399(17) 0.53953(14) 0.95680(11) 0.0291(3) Uani 1 1 d . . . . .
Cl2 Cl 1.0230(2) 0.80062(16) 0.92885(13) 0.0386(4) Uani 1 1 d . . . . .
Cl3 Cl 1.0576(2) 0.82063(16) 0.67005(12) 0.0413(4) Uani 1 1 d . . . . .
O1 O 1.1375(4) 0.5181(4) 0.8387(3) 0.0283(9) Uani 1 1 d . . . . .
H1A H 1.1285 0.4414 0.8298 0.042 Uiso 1 1 d R U . . .
H1B H 1.1377 0.5158 0.8971 0.042 Uiso 1 1 d R U . . .
O2 O 0.1928(5) 1.2480(4) 0.8020(3) 0.0318(10) Uani 1 1 d . . . . .
O3 O 0.6584(5) 0.1429(5) 0.5893(4) 0.0401(12) Uani 1 1 d . . . . .
N2 N 0.7180(5) 0.6505(5) 0.7643(4) 0.0240(10) Uani 1 1 d . . . . .
N4 N 0.9369(6) 0.3826(5) 0.6051(4) 0.0259(11) Uani 1 1 d . . . . .
N5 N 0.4750(5) 0.9581(5) 0.8646(4) 0.0256(11) Uani 1 1 d . . . . .
N3 N 0.7104(5) 0.8706(5) 0.8460(4) 0.0251(11) Uani 1 1 d . . . . .
N1 N 0.9924(5) 0.5189(5) 0.6896(4) 0.0258(11) Uani 1 1 d . . . . .
C27 C 0.6778(6) 1.0018(5) 0.8741(4) 0.0241(12) Uani 1 1 d . . . . .
C12 C 0.5841(6) 0.7204(6) 0.8073(4) 0.0240(12) Uani 1 1 d . . . . .
C6 C 1.0827(7) 0.3726(6) 0.5698(4) 0.0262(13) Uani 1 1 d . . . . .
C15 C 0.4659(7) 1.1883(6) 0.9152(4) 0.0278(13) Uani 1 1 d . . . . .
H15 H 0.3666 1.2254 0.9225 0.033 Uiso 1 1 calc R U . . .
C13 C 0.5869(6) 0.8503(6) 0.8409(4) 0.0249(12) Uani 1 1 d . . . . .
C14 C 0.5319(7) 1.0575(6) 0.8862(4) 0.0259(12) Uani 1 1 d . . . . .
C8 C 0.7351(6) 0.5304(6) 0.7277(4) 0.0242(12) Uani 1 1 d . . . . .
C1 C 1.1166(7) 0.4570(6) 0.6242(4) 0.0258(12) Uani 1 1 d . . . . .
C2 C 1.2588(7) 0.4679(6) 0.6043(5) 0.0288(13) Uani 1 1 d . . . . .
H2 H 1.2846 0.5231 0.6411 0.035 Uiso 1 1 calc R U . . .
C7 C 0.8862(7) 0.4731(5) 0.6765(4) 0.0233(12) Uani 1 1 d . . . . .
C16 C 0.5537(7) 1.2602(6) 0.9326(4) 0.0315(14) Uani 1 1 d . . . . .
H16 H 0.5134 1.3494 0.9530 0.038 Uiso 1 1 calc R U . . .
C18 C 0.7656(7) 1.0757(6) 0.8918(4) 0.0275(13) Uani 1 1 d . . . . .
H18 H 0.8651 1.0388 0.8843 0.033 Uiso 1 1 calc R U . . .
C9 C 0.6189(7) 0.4728(6) 0.7401(4) 0.0268(13) Uani 1 1 d . . . . .
H9 H 0.6327 0.3856 0.7186 0.032 Uiso 1 1 calc R U . . .
C23 C 0.3238(6) 0.9797(6) 0.8656(5) 0.0271(13) Uani 1 1 d . . . . .
H23A H 0.2657 1.0549 0.9079 0.033 Uiso 1 1 calc R U . . .
H23B H 0.2889 0.8992 0.8936 0.033 Uiso 1 1 calc R U . . .
C19 C 0.8593(7) 0.3008(6) 0.5723(4) 0.0288(13) Uani 1 1 d . . . . .
H19A H 0.9062 0.2806 0.5036 0.035 Uiso 1 1 calc R U . . .
H19B H 0.7588 0.3509 0.5793 0.035 Uiso 1 1 calc R U . . .
C17 C 0.7009(7) 1.2059(6) 0.9210(5) 0.0315(14) Uani 1 1 d . . . . .
H17 H 0.7576 1.2594 0.9333 0.038 Uiso 1 1 calc R U . . .
C5 C 1.1862(7) 0.2974(6) 0.4942(5) 0.0310(14) Uani 1 1 d . . . . .
H5 H 1.1624 0.2393 0.4585 0.037 Uiso 1 1 calc R U . . .
C26 C 0.0506(8) 1.2297(7) 0.8236(5) 0.0371(15) Uani 1 1 d . . . . .
H26A H 0.0279 1.2228 0.7637 0.056 Uiso 1 1 calc R U . . .
H26B H -0.0176 1.3059 0.8594 0.056 Uiso 1 1 calc R U . . .
H26C H 0.0433 1.1478 0.8625 0.056 Uiso 1 1 calc R U . . .
C11 C 0.4637(7) 0.6718(6) 0.8175(5) 0.0324(14) Uani 1 1 d . . . . .
H11 H 0.3698 0.7235 0.8464 0.039 Uiso 1 1 calc R U . . .
C3 C 1.3606(7) 0.3955(6) 0.5292(5) 0.0338(15) Uani 1 1 d . . . . .
H3 H 1.4577 0.4022 0.5142 0.041 Uiso 1 1 calc R U . . .
C10 C 0.4837(7) 0.5465(7) 0.7845(5) 0.0360(15) Uani 1 1 d . . . . .
H10 H 0.4025 0.5103 0.7926 0.043 Uiso 1 1 calc R U . . .
C4 C 1.3253(8) 0.3136(6) 0.4752(5) 0.0367(16) Uani 1 1 d . . . . .
H4 H 1.3986 0.2670 0.4235 0.044 Uiso 1 1 calc R U . . .
C20 C 0.8603(8) 0.1702(6) 0.6323(5) 0.0341(15) Uani 1 1 d . . . . .
H20A H 0.9603 0.1262 0.6319 0.041 Uiso 1 1 calc R U . . .
H20B H 0.8033 0.1904 0.6997 0.041 Uiso 1 1 calc R U . . .
C21 C 0.7977(7) 0.0763(6) 0.5929(5) 0.0337(15) Uani 1 1 d . . . . .
H21 H 0.8447 -0.0125 0.5738 0.040 Uiso 1 1 calc R U . . .
C24 C 0.2993(7) 1.0094(6) 0.7675(5) 0.0313(14) Uani 1 1 d . . . . .
H24A H 0.2068 0.9896 0.7695 0.038 Uiso 1 1 calc R U . . .
H24B H 0.3769 0.9502 0.7202 0.038 Uiso 1 1 calc R U . . .
C25 C 0.2962(7) 1.1548(7) 0.7341(5) 0.0346(15) Uani 1 1 d . . . . .
H25A H 0.3929 1.1712 0.7235 0.042 Uiso 1 1 calc R U . . .
H25B H 0.2731 1.1699 0.6720 0.042 Uiso 1 1 calc R U . . .
C22 C 0.6040(9) 0.0669(8) 0.5392(7) 0.053(2) Uani 1 1 d . . . . .
H22A H 0.6710 0.0476 0.4751 0.079 Uiso 1 1 calc R U . . .
H22B H 0.5101 0.1176 0.5333 0.079 Uiso 1 1 calc R U . . .
H22C H 0.5934 -0.0169 0.5748 0.079 Uiso 1 1 calc R U . . .

loop_
_atom_site_aniso_label
_atom_site_aniso_U_11
_atom_site_aniso_U_22
_atom_site_aniso_U_33
_atom_site_aniso_U_23
_atom_site_aniso_U_13
_atom_site_aniso_U_12
Dy1 0.02198(17) 0.02200(16) 0.02264(16) -0.00273(10) -0.00683(11) -0.00390(10)
Cl1 0.0290(8) 0.0284(7) 0.0276(8) 0.0023(6) -0.0071(6) -0.0048(6)
Cl2 0.0500(11) 0.0312(8) 0.0443(10) -0.0070(7) -0.0281(8) -0.0069(7)
Cl3 0.0541(12) 0.0330(9) 0.0332(9) 0.0012(7) -0.0049(8) -0.0138(8)
O1 0.025(2) 0.031(2) 0.031(2) -0.0035(18) -0.0127(19) -0.0035(17)
O2 0.028(2) 0.026(2) 0.039(3) -0.0034(18) -0.008(2) -0.0039(18)
O3 0.032(3) 0.035(3) 0.054(3) -0.013(2) -0.014(2) -0.004(2)
N2 0.022(3) 0.026(3) 0.025(3) -0.0008(19) -0.008(2) -0.0043(19)
N4 0.031(3) 0.022(2) 0.025(3) -0.001(2) -0.009(2) -0.006(2)
N5 0.024(3) 0.026(3) 0.023(3) 0.0006(19) -0.005(2) -0.003(2)
N3 0.022(3) 0.025(3) 0.024(3) -0.003(2) -0.005(2) -0.0003(19)
N1 0.023(3) 0.028(3) 0.023(3) -0.001(2) -0.005(2) -0.004(2)
C27 0.025(3) 0.020(3) 0.021(3) -0.003(2) 0.001(2) -0.002(2)
C12 0.026(3) 0.023(3) 0.026(3) 0.002(2) -0.014(2) -0.005(2)
C6 0.026(3) 0.025(3) 0.024(3) 0.000(2) -0.006(2) -0.001(2)
C15 0.031(3) 0.025(3) 0.024(3) 0.000(2) -0.007(3) -0.002(2)
C13 0.024(3) 0.028(3) 0.022(3) 0.004(2) -0.006(2) -0.007(2)
C14 0.026(3) 0.030(3) 0.020(3) 0.000(2) -0.007(2) -0.004(2)
C8 0.026(3) 0.030(3) 0.018(3) 0.000(2) -0.012(2) -0.004(2)
C1 0.031(3) 0.022(3) 0.024(3) 0.000(2) -0.009(3) -0.004(2)
C2 0.030(3) 0.024(3) 0.031(3) 0.000(2) -0.005(3) -0.009(2)
C7 0.032(3) 0.017(3) 0.022(3) 0.001(2) -0.009(2) -0.007(2)
C16 0.036(4) 0.028(3) 0.026(3) 0.001(2) -0.006(3) -0.005(3)
C18 0.024(3) 0.027(3) 0.030(3) 0.002(2) -0.007(3) -0.006(2)
C9 0.027(3) 0.028(3) 0.026(3) 0.002(2) -0.006(3) -0.009(2)
C23 0.015(3) 0.029(3) 0.034(3) -0.004(2) -0.008(2) 0.002(2)
C19 0.036(4) 0.029(3) 0.024(3) -0.002(2) -0.011(3) -0.008(3)
C17 0.032(4) 0.028(3) 0.034(3) -0.002(3) -0.007(3) -0.009(3)
C5 0.041(4) 0.024(3) 0.025(3) 0.000(2) -0.008(3) -0.006(3)
C26 0.037(4) 0.036(4) 0.040(4) 0.004(3) -0.013(3) -0.010(3)
C11 0.027(3) 0.028(3) 0.042(4) -0.004(3) -0.009(3) -0.004(2)
C3 0.030(4) 0.030(3) 0.035(4) 0.002(3) 0.001(3) -0.010(3)
C10 0.027(4) 0.040(4) 0.043(4) -0.006(3) -0.007(3) -0.012(3)
C4 0.039(4) 0.029(3) 0.031(4) 0.001(3) 0.003(3) -0.005(3)
C20 0.040(4) 0.033(3) 0.035(4) -0.004(3) -0.016(3) -0.009(3)
C21 0.037(4) 0.021(3) 0.048(4) -0.003(3) -0.021(3) -0.005(3)
C24 0.035(4) 0.025(3) 0.034(4) -0.004(3) -0.016(3) 0.001(3)
C25 0.028(4) 0.043(4) 0.029(3) -0.005(3) -0.008(3) -0.001(3)
C22 0.042(5) 0.044(4) 0.083(6) -0.014(4) -0.030(4) -0.009(3)

loop_
_atom_type_symbol
_atom_type_description
_atom_type_scat_dispersion_real
_atom_type_scat_dispersion_imag
_atom_type_scat_source
C C 0.0033 0.0016 'International Tables Vol C Tables 4.2.6.8 and 6.1.1.4'
H H 0.0000 0.0000 'International Tables Vol C Tables 4.2.6.8 and 6.1.1.4'
Cl Cl 0.1484 0.1585 'International Tables Vol C Tables 4.2.6.8 and 6.1.1.4'
Dy Dy -0.1892 4.4098 'International Tables Vol C Tables 4.2.6.8 and 6.1.1.4'
N N 0.0061 0.0033 'International Tables Vol C Tables 4.2.6.8 and 6.1.1.4'
O O 0.0106 0.0060 'International Tables Vol C Tables 4.2.6.8 and 6.1.1.4'

loop_
_geom_angle_atom_site_label_1
_geom_angle_atom_site_label_2
_geom_angle_atom_site_label_3
_geom_angle
_geom_angle_site_symmetry_1
_geom_angle_site_symmetry_3
_geom_angle_publ_flag
Cl2 Dy1 Cl1 95.04(5) . . ?
Cl2 Dy1 Cl3 89.65(6) . . ?
Cl3 Dy1 Cl1 175.29(5) . . ?
O1 Dy1 Cl1 81.28(11) . . ?
O1 Dy1 Cl2 77.02(10) . . ?
O1 Dy1 Cl3 100.32(11) . . ?
O1 Dy1 N2 127.92(14) . . ?
O1 Dy1 N3 162.57(15) . . ?
O1 Dy1 N1 74.00(15) . . ?
N2 Dy1 Cl1 73.96(12) . . ?
N2 Dy1 Cl2 148.83(11) . . ?
N2 Dy1 Cl3 101.71(12) . . ?
N3 Dy1 Cl1 90.13(12) . . ?
N3 Dy1 Cl2 88.76(12) . . ?
N3 Dy1 Cl3 89.46(12) . . ?
N3 Dy1 N2 62.76(15) . . ?
N1 Dy1 Cl1 95.12(12) . . ?
N1 Dy1 Cl2 147.36(13) . . ?
N1 Dy1 Cl3 81.14(12) . . ?
N1 Dy1 N2 63.74(16) . . ?
N1 Dy1 N3 122.14(17) . . ?
Dy1 O1 H1A 109.5 . . ?
Dy1 O1 H1B 109.5 . . ?
H1A O1 H1B 104.5 . . ?
C26 O2 C25 113.0(5) . . ?
C21 O3 C22 110.6(5) . . ?
C12 N2 Dy1 119.0(4) . . ?
C12 N2 C8 119.0(5) . . ?
C8 N2 Dy1 116.4(4) . . ?
C6 N4 C19 123.9(5) . . ?
C7 N4 C6 106.7(5) . . ?
C7 N4 C19 129.3(5) . . ?
C13 N5 C14 105.8(5) . . ?
C13 N5 C23 131.2(5) . . ?
C14 N5 C23 123.0(5) . . ?
C27 N3 Dy1 134.2(4) . . ?
C13 N3 Dy1 120.6(4) . . ?
C13 N3 C27 105.1(5) . . ?
C1 N1 Dy1 134.9(4) . . ?
C7 N1 Dy1 118.5(4) . . ?
C7 N1 C1 106.6(5) . . ?
N3 C27 C14 109.2(5) . . ?
N3 C27 C18 130.1(6) . . ?
C18 C27 C14 120.7(5) . . ?
N2 C12 C13 111.2(5) . . ?
N2 C12 C11 122.1(5) . . ?
C11 C12 C13 126.8(5) . . ?
N4 C6 C1 106.7(5) . . ?
N4 C6 C5 130.5(6) . . ?
C1 C6 C5 122.8(6) . . ?
C14 C15 H15 122.0 . . ?
C16 C15 H15 122.0 . . ?
C16 C15 C14 115.9(6) . . ?
N5 C13 C12 126.8(5) . . ?
N3 C13 N5 113.5(5) . . ?
N3 C13 C12 119.6(5) . . ?
C27 C14 N5 106.4(5) . . ?
C27 C14 C15 122.9(6) . . ?
C15 C14 N5 130.7(6) . . ?
N2 C8 C7 111.9(5) . . ?
N2 C8 C9 121.7(5) . . ?
C9 C8 C7 126.5(5) . . ?
N1 C1 C6 108.6(5) . . ?
N1 C1 C2 131.7(5) . . ?
C2 C1 C6 119.7(5) . . ?
C1 C2 H2 121.1 . . ?
C3 C2 C1 117.7(6) . . ?
C3 C2 H2 121.1 . . ?
N4 C7 C8 127.3(5) . . ?
N1 C7 N4 111.4(5) . . ?
N1 C7 C8 120.9(5) . . ?
C15 C16 H16 119.0 . . ?
C15 C16 C17 122.1(6) . . ?
C17 C16 H16 119.0 . . ?
C27 C18 H18 121.5 . . ?
C17 C18 C27 116.9(6) . . ?
C17 C18 H18 121.5 . . ?
C8 C9 H9 121.1 . . ?
C10 C9 C8 117.7(6) . . ?
C10 C9 H9 121.1 . . ?
N5 C23 H23A 108.7 . . ?
N5 C23 H23B 108.7 . . ?
N5 C23 C24 114.1(5) . . ?
H23A C23 H23B 107.6 . . ?
C24 C23 H23A 108.7 . . ?
C24 C23 H23B 108.7 . . ?
N4 C19 H19A 109.7 . . ?
N4 C19 H19B 109.7 . . ?
N4 C19 C20 109.8(5) . . ?
H19A C19 H19B 108.2 . . ?
C20 C19 H19A 109.7 . . ?
C20 C19 H19B 109.7 . . ?
C16 C17 H17 119.2 . . ?
C18 C17 C16 121.5(6) . . ?
C18 C17 H17 119.2 . . ?
C6 C5 H5 122.1 . . ?
C4 C5 C6 115.7(6) . . ?
C4 C5 H5 122.1 . . ?
O2 C26 H26A 109.5 . . ?
O2 C26 H26B 109.5 . . ?
O2 C26 H26C 109.5 . . ?
H26A C26 H26B 109.5 . . ?
H26A C26 H26C 109.5 . . ?
H26B C26 H26C 109.5 . . ?
C12 C11 H11 120.9 . . ?
C10 C11 C12 118.1(6) . . ?
C10 C11 H11 120.9 . . ?
C2 C3 H3 119.0 . . ?
C2 C3 C4 122.0(6) . . ?
C4 C3 H3 119.0 . . ?
C9 C10 C11 121.2(6) . . ?
C9 C10 H10 119.4 . . ?
C11 C10 H10 119.4 . . ?
C5 C4 C3 122.0(6) . . ?
C5 C4 H4 119.0 . . ?
C3 C4 H4 119.0 . . ?
C19 C20 H20A 109.4 . . ?
C19 C20 H20B 109.4 . . ?
H20A C20 H20B 108.0 . . ?
C21 C20 C19 111.2(5) . . ?
C21 C20 H20A 109.4 . . ?
C21 C20 H20B 109.4 . . ?
O3 C21 C20 108.6(5) . . ?
O3 C21 H21 125.7 . . ?
C20 C21 H21 125.7 . . ?
C23 C24 H24A 109.1 . . ?
C23 C24 H24B 109.1 . . ?
C23 C24 C25 112.7(5) . . ?
H24A C24 H24B 107.8 . . ?
C25 C24 H24A 109.1 . . ?
C25 C24 H24B 109.1 . . ?
O2 C25 C24 112.7(5) . . ?
O2 C25 H25A 109.0 . . ?
O2 C25 H25B 109.0 . . ?
C24 C25 H25A 109.0 . . ?
C24 C25 H25B 109.0 . . ?
H25A C25 H25B 107.8 . . ?
O3 C22 H22A 109.5 . . ?
O3 C22 H22B 109.5 . . ?
O3 C22 H22C 109.5 . . ?
H22A C22 H22B 109.5 . . ?
H22A C22 H22C 109.5 . . ?
H22B C22 H22C 109.5 . . ?

loop_
_geom_bond_atom_site_label_1
_geom_bond_atom_site_label_2
_geom_bond_distance
_geom_bond_site_symmetry_2
_geom_bond_publ_flag
Dy1 Cl1 2.6646(15) . ?
Dy1 Cl2 2.6049(15) . ?
Dy1 Cl3 2.6128(17) . ?
Dy1 O1 2.418(4) . ?
Dy1 N2 2.593(5) . ?
Dy1 N3 2.500(5) . ?
Dy1 N1 2.493(5) . ?
O1 H1A 0.8503 . ?
O1 H1B 0.8506 . ?
O2 C26 1.422(8) . ?
O2 C25 1.434(7) . ?
O3 C21 1.407(8) . ?
O3 C22 1.423(8) . ?
N2 C12 1.347(7) . ?
N2 C8 1.356(7) . ?
N4 C6 1.376(8) . ?
N4 C7 1.365(7) . ?
N4 C19 1.479(7) . ?
N5 C13 1.356(8) . ?
N5 C14 1.398(8) . ?
N5 C23 1.470(8) . ?
N3 C27 1.390(7) . ?
N3 C13 1.331(8) . ?
N1 C1 1.370(8) . ?
N1 C7 1.338(7) . ?
C27 C14 1.394(9) . ?
C27 C18 1.394(8) . ?
C12 C13 1.489(8) . ?
C12 C11 1.383(8) . ?
C6 C1 1.401(8) . ?
C6 C5 1.406(8) . ?
C15 H15 0.9500 . ?
C15 C14 1.397(8) . ?
C15 C16 1.376(9) . ?
C8 C7 1.469(8) . ?
C8 C9 1.395(8) . ?
C1 C2 1.397(9) . ?
C2 H2 0.9500 . ?
C2 C3 1.383(9) . ?
C16 H16 0.9500 . ?
C16 C17 1.405(9) . ?
C18 H18 0.9500 . ?
C18 C17 1.391(8) . ?
C9 H9 0.9500 . ?
C9 C10 1.375(9) . ?
C23 H23A 0.9900 . ?
C23 H23B 0.9900 . ?
C23 C24 1.514(9) . ?
C19 H19A 0.9900 . ?
C19 H19B 0.9900 . ?
C19 C20 1.539(9) . ?
C17 H17 0.9500 . ?
C5 H5 0.9500 . ?
C5 C4 1.386(10) . ?
C26 H26A 0.9800 . ?
C26 H26B 0.9800 . ?
C26 H26C 0.9800 . ?
C11 H11 0.9500 . ?
C11 C10 1.377(8) . ?
C3 H3 0.9500 . ?
C3 C4 1.386(10) . ?
C10 H10 0.9500 . ?
C4 H4 0.9500 . ?
C20 H20A 0.9900 . ?
C20 H20B 0.9900 . ?
C20 C21 1.519(8) . ?
C21 H21 0.9500 . ?
C24 H24A 0.9900 . ?
C24 H24B 0.9900 . ?
C24 C25 1.534(9) . ?
C25 H25A 0.9900 . ?
C25 H25B 0.9900 . ?
C22 H22A 0.9800 . ?
C22 H22B 0.9800 . ?
C22 H22C 0.9800 . ?

loop_
_geom_torsion_atom_site_label_1
_geom_torsion_atom_site_label_2
_geom_torsion_atom_site_label_3
_geom_torsion_atom_site_label_4
_geom_torsion
_geom_torsion_site_symmetry_1
_geom_torsion_site_symmetry_2
_geom_torsion_site_symmetry_3
_geom_torsion_site_symmetry_4
_geom_torsion_publ_flag
Dy1 N2 C12 C13 28.6(6) . . . . ?
Dy1 N2 C12 C11 -150.8(5) . . . . ?
Dy1 N2 C8 C7 -31.6(6) . . . . ?
Dy1 N2 C8 C9 148.0(5) . . . . ?
Dy1 N3 C27 C14 -175.5(4) . . . . ?
Dy1 N3 C27 C18 3.2(10) . . . . ?
Dy1 N3 C13 N5 176.0(4) . . . . ?
Dy1 N3 C13 C12 -6.7(7) . . . . ?
Dy1 N1 C1 C6 -179.5(4) . . . . ?
Dy1 N1 C1 C2 -1.2(11) . . . . ?
Dy1 N1 C7 N4 -179.6(4) . . . . ?
Dy1 N1 C7 C8 7.1(7) . . . . ?
N2 C12 C13 N5 162.2(6) . . . . ?
N2 C12 C13 N3 -14.8(8) . . . . ?
N2 C12 C11 C10 1.7(10) . . . . ?
N2 C8 C7 N4 -155.2(6) . . . . ?
N2 C8 C7 N1 17.0(8) . . . . ?
N2 C8 C9 C10 4.9(9) . . . . ?
N4 C6 C1 N1 -1.3(7) . . . . ?
N4 C6 C1 C2 -179.8(6) . . . . ?
N4 C6 C5 C4 178.0(6) . . . . ?
N4 C19 C20 C21 -173.0(5) . . . . ?
N5 C23 C24 C25 -79.7(6) . . . . ?
N3 C27 C14 N5 -0.2(7) . . . . ?
N3 C27 C14 C15 179.4(5) . . . . ?
N3 C27 C18 C17 -178.9(6) . . . . ?
N1 C1 C2 C3 -176.8(7) . . . . ?
C27 N3 C13 N5 -0.6(7) . . . . ?
C27 N3 C13 C12 176.7(5) . . . . ?
C27 C18 C17 C16 0.3(9) . . . . ?
C12 N2 C8 C7 175.2(5) . . . . ?
C12 N2 C8 C9 -5.2(9) . . . . ?
C12 C11 C10 C9 -1.9(11) . . . . ?
C6 N4 C7 N1 -1.2(7) . . . . ?
C6 N4 C7 C8 171.6(6) . . . . ?
C6 N4 C19 C20 88.3(7) . . . . ?
C6 C1 C2 C3 1.3(9) . . . . ?
C6 C5 C4 C3 1.9(10) . . . . ?
C15 C16 C17 C18 -0.4(10) . . . . ?
C13 N5 C14 C27 -0.2(6) . . . . ?
C13 N5 C14 C15 -179.7(6) . . . . ?
C13 N5 C23 C24 -78.8(8) . . . . ?
C13 N3 C27 C14 0.5(7) . . . . ?
C13 N3 C27 C18 179.1(6) . . . . ?
C13 C12 C11 C10 -177.6(6) . . . . ?
C14 N5 C13 N3 0.5(7) . . . . ?
C14 N5 C13 C12 -176.6(6) . . . . ?
C14 N5 C23 C24 98.1(6) . . . . ?
C14 C27 C18 C17 -0.4(9) . . . . ?
C14 C15 C16 C17 0.6(9) . . . . ?
C8 N2 C12 C13 -178.8(5) . . . . ?
C8 N2 C12 C11 1.8(9) . . . . ?
C8 C9 C10 C11 -1.3(10) . . . . ?
C1 N1 C7 N4 0.4(7) . . . . ?
C1 N1 C7 C8 -173.0(5) . . . . ?
C1 C6 C5 C4 -1.1(9) . . . . ?
C1 C2 C3 C4 -0.5(10) . . . . ?
C2 C3 C4 C5 -1.2(11) . . . . ?
C7 N4 C6 C1 1.5(7) . . . . ?
C7 N4 C6 C5 -177.7(6) . . . . ?
C7 N4 C19 C20 -87.3(7) . . . . ?
C7 N1 C1 C6 0.6(7) . . . . ?
C7 N1 C1 C2 178.9(7) . . . . ?
C7 C8 C9 C10 -175.5(6) . . . . ?
C16 C15 C14 N5 178.8(6) . . . . ?
C16 C15 C14 C27 -0.7(9) . . . . ?
C18 C27 C14 N5 -179.0(5) . . . . ?
C18 C27 C14 C15 0.6(9) . . . . ?
C9 C8 C7 N4 25.2(10) . . . . ?
C9 C8 C7 N1 -162.7(6) . . . . ?
C23 N5 C13 N3 177.8(6) . . . . ?
C23 N5 C13 C12 0.7(10) . . . . ?
C23 N5 C14 C27 -177.8(5) . . . . ?
C23 N5 C14 C15 2.7(10) . . . . ?
C23 C24 C25 O2 -54.8(7) . . . . ?
C19 N4 C6 C1 -175.0(5) . . . . ?
C19 N4 C6 C5 5.9(10) . . . . ?
C19 N4 C7 N1 175.0(6) . . . . ?
C19 N4 C7 C8 -12.2(10) . . . . ?
C19 C20 C21 O3 -56.0(7) . . . . ?
C5 C6 C1 N1 178.0(6) . . . . ?
C5 C6 C1 C2 -0.5(10) . . . . ?
C26 O2 C25 C24 -57.2(7) . . . . ?
C11 C12 C13 N5 -18.5(10) . . . . ?
C11 C12 C13 N3 164.6(6) . . . . ?
C22 O3 C21 C20 171.0(6) . . . . ?
